data_7122394
loop_
_publ_author_name
'Cavaill\'e, Anthony'
'Joyeux, Benjamin'
'Saffon-Merceron, Nathalie'
'Nebra, Noel'
'Fustier-Boutignon, Marie'
'M\'ezailles, Nicolas'

_publ_section_title
;
 Triphos-Fe dinitrogen and dinitrogen-hydride complexes: relevance to
 catalytic N<sub>2</sub> reductions.
;
_journal_issue 84
_journal_name_full 'Chemical communications (Cambridge, England)'
_journal_page_first 11953
_journal_page_last 11956
_journal_paper_doi 10.1039/c8cc07466f
_journal_volume 54
_journal_year 2018
_chemical_formula_sum 'C37 H73 Fe N4 P3'
_chemical_formula_weight 722.75
_space_group_crystal_system orthorhombic
_space_group_IT_number 57
_space_group_name_Hall '-P 2c 2b'
_space_group_name_H-M_alt 'P b c m'
_symmetry_space_group_name_Hall '-P 2c 2b'
_symmetry_space_group_name_H-M 'P b c m'
_atom_sites_solution_hydrogens mixed
_audit_creation_method SHELXL-2014/7
_audit_update_record
;
2018-02-01 deposited with the CCDC.
2018-09-28 downloaded from the CCDC.
;
_cell_angle_alpha 90
_cell_angle_beta 90
_cell_angle_gamma 90
_cell_formula_units_Z 4
_cell_length_a 8.8347(6)
_cell_length_b 21.8280(15)
_cell_length_c 20.7072(14)
_cell_measurement_reflns_used 9153
_cell_measurement_temperature 193(2)
_cell_measurement_theta_max 30.13
_cell_measurement_theta_min 3.03
_cell_volume 3993.3(5)
_computing_cell_refinement 'Bruker SAINT'
_computing_data_collection 'Bruker APEX2'
_computing_data_reduction 'Bruker SAINT'
_computing_molecular_graphics 'Bruker SHELXTL'
_computing_publication_material 'Bruker SHELXTL'
_computing_structure_refinement 'SHELXL-2014/7 (Sheldrick, 2014)'
_computing_structure_solution 'SHELXS-97 (Sheldrick 2008)'
_diffrn_ambient_temperature 193(2)
_diffrn_detector_area_resol_mean 10.4167
_diffrn_measured_fraction_theta_full 0.998
_diffrn_measured_fraction_theta_max 0.997
_diffrn_measurement_device_type 'Bruker D8-Venture CMOS detector'
_diffrn_measurement_method 'phi and omega scans'
_diffrn_radiation_type MoK\a
_diffrn_radiation_wavelength 0.71073
_diffrn_reflns_av_R_equivalents 0.0695
_diffrn_reflns_av_unetI/netI 0.0253
_diffrn_reflns_Laue_measured_fraction_full 0.998
_diffrn_reflns_Laue_measured_fraction_max 0.997
_diffrn_reflns_limit_h_max 12
_diffrn_reflns_limit_h_min -11
_diffrn_reflns_limit_k_max 31
_diffrn_reflns_limit_k_min -31
_diffrn_reflns_limit_l_max 29
_diffrn_reflns_limit_l_min -29
_diffrn_reflns_number 120568
_diffrn_reflns_point_group_measured_fraction_full 0.998
_diffrn_reflns_point_group_measured_fraction_max 0.997
_diffrn_reflns_theta_full 25.242
_diffrn_reflns_theta_max 30.557
_diffrn_reflns_theta_min 2.966
_diffrn_source 'fine-focus sealed tube'
_exptl_absorpt_coefficient_mu 0.528
_exptl_absorpt_correction_T_max 0.7461
_exptl_absorpt_correction_T_min 0.6614
_exptl_absorpt_correction_type multi-scan
_exptl_absorpt_process_details 'SADABS (Bruker-AXS)'
_exptl_crystal_colour orange
_exptl_crystal_density_diffrn 1.202
_exptl_crystal_description plate
_exptl_crystal_F_000 1576
_exptl_crystal_size_max 0.300
_exptl_crystal_size_mid 0.200
_exptl_crystal_size_min 0.080
_refine_diff_density_max 0.543
_refine_diff_density_min -0.513
_refine_diff_density_rms 0.065
_refine_ls_extinction_method none
_refine_ls_goodness_of_fit_ref 1.060
_refine_ls_hydrogen_treatment mixed
_refine_ls_matrix_type full
_refine_ls_number_parameters 290
_refine_ls_number_reflns 6265
_refine_ls_number_restraints 153
_refine_ls_restrained_S_all 1.062
_refine_ls_R_factor_all 0.0596
_refine_ls_R_factor_gt 0.0373
_refine_ls_shift/su_max 0.002
_refine_ls_shift/su_mean 0.000
_refine_ls_structure_factor_coef Fsqd
_refine_ls_weighting_details 'w=1/[\s^2^(Fo^2^)+(0.0347P)^2^+3.2403P] where P=(Fo^2^+2Fc^2^)/3'
_refine_ls_weighting_scheme calc
_refine_ls_wR_factor_gt 0.0837
_refine_ls_wR_factor_ref 0.0963
_reflns_Friedel_coverage 0.000
_reflns_number_gt 4894
_reflns_number_total 6265
_reflns_threshold_expression 'I > 2\s(I)'
_cod_data_source_file c8cc07466f2.cif
_cod_data_source_block 4b
_cod_depositor_comments 'Adding full bibliography for 7122394--7122397.cif.'
_cod_database_code 7122394
_shelx_shelxl_version_number 2014/7
_shelx_space_group_comment
; 
The symmetry employed for this shelxl refinement is uniquely defined 
by the following loop, which should always be used as a source of 
symmetry information in preference to the above space-group names. 
They are only intended as comments. 
;
_shelx_estimated_absorpt_t_min 0.858
_shelx_estimated_absorpt_t_max 0.959

loop_
_space_group_symop_operation_xyz
'x, y, z'
'-x, -y, z+1/2'
'-x, y+1/2, -z+1/2'
'x, -y+1/2, -z'
'-x, -y, -z'
'x, y, -z-1/2'
'x, -y-1/2, z-1/2'
'-x, y-1/2, z'

loop_
_atom_site_label
_atom_site_type_symbol
_atom_site_fract_x
_atom_site_fract_y
_atom_site_fract_z
_atom_site_U_iso_or_equiv
_atom_site_adp_type
_atom_site_occupancy
_atom_site_site_symmetry_order
_atom_site_calc_flag
_atom_site_refinement_flags_posn
_atom_site_refinement_flags_adp
_atom_site_refinement_flags_occupancy
_atom_site_disorder_assembly
_atom_site_disorder_group
Fe1 Fe 0.38974(3) 0.53444(2) 0.2500 0.01674(8) Uani 1 2 d S T P . .
N1 N 0.2132(2) 0.49255(9) 0.2500 0.0265(4) Uani 1 2 d S T P . .
N2 N 0.1029(3) 0.46654(12) 0.2500 0.0388(5) Uani 1 2 d S T P . .
N3 N 0.3174(2) 0.61322(9) 0.2500 0.0241(4) Uani 1 2 d S T P . .
N4 N 0.2727(3) 0.66113(10) 0.2500 0.0376(5) Uani 1 2 d S T P . .
P1 P 0.63650(6) 0.54538(2) 0.2500 0.01715(11) Uani 1 2 d S T P . .
P2 P 0.41853(4) 0.50756(2) 0.35268(2) 0.01849(9) Uani 1 1 d . . . . .
C1 C 0.72345(17) 0.50669(7) 0.32066(7) 0.0218(3) Uani 1 1 d . . . . .
H1A H 0.7392 0.4627 0.3109 0.026 Uiso 1 1 calc R U . . .
H1B H 0.8231 0.5253 0.3302 0.026 Uiso 1 1 calc R U . . .
C2 C 0.61838(17) 0.51346(8) 0.37947(7) 0.0236(3) Uani 1 1 d . . . . .
H2A H 0.6356 0.5536 0.4004 0.028 Uiso 1 1 calc R U . . .
H2B H 0.6407 0.4809 0.4114 0.028 Uiso 1 1 calc R U . . .
C3 C 0.7340(3) 0.62279(10) 0.2500 0.0230(4) Uani 1 2 d S T P . .
C4 C 0.9064(3) 0.61811(13) 0.2500 0.0348(6) Uani 1 2 d S T P . .
H4A H 0.953(4) 0.6572(15) 0.2500 0.042 Uiso 1 2 d S U P . .
H4B H 0.941(3) 0.5966(10) 0.2862(10) 0.042 Uiso 1 1 d . U . . .
C5 C 0.6854(2) 0.65825(8) 0.31012(11) 0.0412(5) Uani 1 1 d . . . . .
H5A H 0.7227 0.6372 0.3488 0.062 Uiso 1 1 calc R U . . .
H5B H 0.5747 0.6606 0.3117 0.062 Uiso 1 1 calc R U . . .
H5C H 0.7276 0.6997 0.3085 0.062 Uiso 1 1 calc R U . . .
C6 C 0.36742(19) 0.42683(7) 0.37402(7) 0.0243(3) Uani 1 1 d . . . . .
H6 H 0.2664 0.4185 0.3541 0.029 Uiso 1 1 calc R U . . .
C7 C 0.4792(3) 0.38197(8) 0.34318(10) 0.0396(5) Uani 1 1 d . . . . .
H7A H 0.4903 0.3918 0.2968 0.048 Uiso 1 1 calc R U . . .
H7B H 0.5795 0.3867 0.3639 0.048 Uiso 1 1 calc R U . . .
C8 C 0.4261(3) 0.31568(9) 0.35041(11) 0.0453(5) Uani 1 1 d . . . . .
H8A H 0.3284 0.3103 0.3277 0.054 Uiso 1 1 calc R U . . .
H8B H 0.5010 0.2879 0.3302 0.054 Uiso 1 1 calc R U . . .
C9 C 0.4075(3) 0.29908(9) 0.42092(11) 0.0448(5) Uani 1 1 d . . . . .
H9A H 0.5078 0.2991 0.4422 0.054 Uiso 1 1 calc R U . . .
H9B H 0.3647 0.2573 0.4244 0.054 Uiso 1 1 calc R U . . .
C10 C 0.3036(2) 0.34425(9) 0.45510(10) 0.0426(5) Uani 1 1 d . . . . .
H10A H 0.3017 0.3346 0.5018 0.051 Uiso 1 1 calc R U . . .
H10B H 0.1994 0.3394 0.4382 0.051 Uiso 1 1 calc R U . . .
C11 C 0.3535(2) 0.41096(8) 0.44605(8) 0.0310(4) Uani 1 1 d . . . . .
H11A H 0.4524 0.4174 0.4675 0.037 Uiso 1 1 calc R U . . .
H11B H 0.2787 0.4386 0.4666 0.037 Uiso 1 1 calc R U . . .
C12 C 0.31192(18) 0.55115(8) 0.41568(7) 0.0240(3) Uani 1 1 d . . . . .
H12 H 0.3379 0.5336 0.4589 0.029 Uiso 1 1 calc R U . . .
C13 C 0.14117(19) 0.54235(9) 0.40429(9) 0.0309(4) Uani 1 1 d . . . . .
H13A H 0.1157 0.5559 0.3600 0.037 Uiso 1 1 calc R U . . .
H13B H 0.1163 0.4983 0.4078 0.037 Uiso 1 1 calc R U . . .
C14 C 0.0452(2) 0.57832(11) 0.45267(10) 0.0439(5) Uani 1 1 d . . . . .
H14A H -0.0633 0.5731 0.4422 0.053 Uiso 1 1 calc R U . . .
H14B H 0.0625 0.5620 0.4967 0.053 Uiso 1 1 calc R U . . .
C15 C 0.0853(2) 0.64607(11) 0.45106(12) 0.0494(6) Uani 1 1 d . . . . .
H15A H 0.0248 0.6683 0.4838 0.059 Uiso 1 1 calc R U . . .
H15B H 0.0606 0.6632 0.4081 0.059 Uiso 1 1 calc R U . . .
C16 C 0.2535(2) 0.65488(10) 0.46486(10) 0.0401(4) Uani 1 1 d . . . . .
H16A H 0.2765 0.6404 0.5091 0.048 Uiso 1 1 calc R U . . .
H16B H 0.2787 0.6990 0.4626 0.048 Uiso 1 1 calc R U . . .
C17 C 0.3507(2) 0.61958(8) 0.41630(8) 0.0290(3) Uani 1 1 d . . . . .
H17A H 0.4589 0.6248 0.4275 0.035 Uiso 1 1 calc R U . . .
H17B H 0.3348 0.6368 0.3726 0.035 Uiso 1 1 calc R U . . .
C18 C 0.883(3) 0.3199(12) 0.1270(8) 0.083(5) Uani 0.296(5) 1 d D U P A -1
H18A H 0.7833 0.3021 0.1185 0.124 Uiso 0.296(5) 1 calc R U P A -1
H18B H 0.9492 0.3130 0.0897 0.124 Uiso 0.296(5) 1 calc R U P A -1
H18C H 0.8727 0.3641 0.1344 0.124 Uiso 0.296(5) 1 calc R U P A -1
C19 C 0.9477(17) 0.2918(7) 0.1828(6) 0.072(3) Uani 0.296(5) 1 d D U P A -1
H19A H 1.0590 0.2970 0.1831 0.086 Uiso 0.296(5) 1 calc R U P A -1
H19B H 0.9241 0.2474 0.1837 0.086 Uiso 0.296(5) 1 calc R U P A -1
C20 C 0.8686(12) 0.3277(5) 0.2468(11) 0.064(2) Uani 0.296(5) 1 d D U P A -1
H20A H 0.8781 0.3728 0.2435 0.076 Uiso 0.296(5) 1 calc R U P A -1
H20B H 0.7608 0.3165 0.2523 0.076 Uiso 0.296(5) 1 calc R U P A -1
C21 C 0.9596(16) 0.3036(7) 0.2964(6) 0.061(2) Uani 0.296(5) 1 d D U P A -1
H21A H 0.9858 0.2608 0.2852 0.074 Uiso 0.296(5) 1 calc R U P A -1
H21B H 1.0551 0.3273 0.2980 0.074 Uiso 0.296(5) 1 calc R U P A -1
C22 C 0.894(3) 0.3040(9) 0.3583(7) 0.070(4) Uani 0.296(5) 1 d D U P A -1
H22A H 0.8948 0.3459 0.3753 0.105 Uiso 0.296(5) 1 calc R U P A -1
H22B H 0.9532 0.2774 0.3870 0.105 Uiso 0.296(5) 1 calc R U P A -1
H22C H 0.7901 0.2890 0.3557 0.105 Uiso 0.296(5) 1 calc R U P A -1
C18' C 0.910(3) 0.3400(16) 0.1573(10) 0.069(4) Uani 0.204(5) 1 d D U P A -2
H18D H 1.0195 0.3329 0.1563 0.103 Uiso 0.204(5) 1 calc R U P A -2
H18E H 0.8879 0.3809 0.1401 0.103 Uiso 0.204(5) 1 calc R U P A -2
H18F H 0.8589 0.3090 0.1309 0.103 Uiso 0.204(5) 1 calc R U P A -2
C19' C 0.856(2) 0.3360(10) 0.2238(8) 0.073(3) Uani 0.204(5) 1 d D U P A -2
H19C H 0.7672 0.3083 0.2259 0.088 Uiso 0.204(5) 1 calc R U P A -2
H19D H 0.8240 0.3770 0.2390 0.088 Uiso 0.204(5) 1 calc R U P A -2
C20' C 0.9901(18) 0.3100(8) 0.2698(7) 0.070(3) Uani 0.204(5) 1 d D U P A -2
H20C H 0.9939 0.2647 0.2707 0.084 Uiso 0.204(5) 1 calc R U P A -2
H20D H 1.0906 0.3268 0.2584 0.084 Uiso 0.204(5) 1 calc R U P A -2
C21' C 0.929(3) 0.3362(11) 0.3295(8) 0.063(3) Uani 0.204(5) 1 d D U P A -2
H21C H 0.8287 0.3555 0.3232 0.075 Uiso 0.204(5) 1 calc R U P A -2
H21D H 0.9994 0.3656 0.3500 0.075 Uiso 0.204(5) 1 calc R U P A -2
C22' C 0.920(2) 0.2780(6) 0.3647(8) 0.055(3) Uani 0.204(5) 1 d D U P A -2
H22D H 0.8133 0.2655 0.3682 0.083 Uiso 0.204(5) 1 calc R U P A -2
H22E H 0.9621 0.2832 0.4081 0.083 Uiso 0.204(5) 1 calc R U P A -2
H22F H 0.9768 0.2465 0.3414 0.083 Uiso 0.204(5) 1 calc R U P A -2

loop_
_atom_site_aniso_label
_atom_site_aniso_U_11
_atom_site_aniso_U_22
_atom_site_aniso_U_33
_atom_site_aniso_U_23
_atom_site_aniso_U_13
_atom_site_aniso_U_12
Fe1 0.01667(14) 0.02014(14) 0.01340(13) 0.000 0.000 -0.00061(11)
N1 0.0257(10) 0.0344(10) 0.0194(8) 0.000 0.000 -0.0015(8)
N2 0.0302(11) 0.0525(14) 0.0338(11) 0.000 0.000 -0.0139(10)
N3 0.0222(9) 0.0296(10) 0.0205(9) 0.000 0.000 0.0028(8)
N4 0.0401(12) 0.0311(11) 0.0416(12) 0.000 0.000 0.0134(10)
P1 0.0160(2) 0.0184(2) 0.0170(2) 0.000 0.000 0.00067(18)
P2 0.01891(17) 0.02283(18) 0.01373(16) 0.00048(13) -0.00051(13) -0.00027(14)
C1 0.0178(6) 0.0250(7) 0.0226(7) 0.0028(6) -0.0028(5) 0.0018(6)
C2 0.0212(7) 0.0309(8) 0.0187(7) 0.0004(6) -0.0048(6) 0.0014(6)
C3 0.0222(10) 0.0188(9) 0.0280(11) 0.000 0.000 -0.0011(8)
C4 0.0230(12) 0.0271(12) 0.0543(17) 0.000 0.000 -0.0044(10)
C5 0.0429(11) 0.0290(9) 0.0519(12) -0.0164(8) 0.0127(9) -0.0097(8)
C6 0.0274(8) 0.0275(7) 0.0181(6) 0.0049(6) -0.0017(6) -0.0036(6)
C7 0.0602(13) 0.0245(8) 0.0342(9) 0.0022(7) 0.0147(9) -0.0011(8)
C8 0.0671(14) 0.0256(9) 0.0434(11) 0.0026(8) 0.0016(10) -0.0053(9)
C9 0.0572(13) 0.0300(9) 0.0470(11) 0.0153(8) -0.0070(10) -0.0099(9)
C10 0.0474(11) 0.0451(11) 0.0352(10) 0.0188(8) -0.0004(9) -0.0114(9)
C11 0.0365(9) 0.0355(9) 0.0209(7) 0.0089(6) 0.0010(7) -0.0015(7)
C12 0.0235(7) 0.0328(8) 0.0156(6) -0.0025(6) 0.0008(5) 0.0011(6)
C13 0.0243(8) 0.0410(9) 0.0276(8) -0.0058(7) 0.0018(6) 0.0004(7)
C14 0.0274(9) 0.0649(14) 0.0394(10) -0.0155(10) 0.0095(8) 0.0024(9)
C15 0.0359(11) 0.0591(14) 0.0531(13) -0.0250(11) 0.0041(9) 0.0132(10)
C16 0.0384(10) 0.0448(11) 0.0372(10) -0.0175(8) 0.0022(8) 0.0046(8)
C17 0.0291(8) 0.0339(8) 0.0241(8) -0.0067(6) 0.0008(6) 0.0021(7)
C18 0.077(8) 0.130(11) 0.041(6) 0.030(7) 0.004(6) 0.022(8)
C19 0.067(5) 0.086(5) 0.062(6) 0.017(5) -0.003(5) 0.002(4)
C20 0.057(3) 0.089(4) 0.045(5) 0.015(5) 0.002(5) -0.006(3)
C21 0.057(4) 0.074(5) 0.053(6) 0.005(4) 0.020(4) 0.009(4)
C22 0.086(8) 0.088(10) 0.037(6) 0.005(7) 0.000(6) 0.016(8)
C18' 0.045(7) 0.091(9) 0.070(8) 0.016(8) -0.006(7) 0.012(7)
C19' 0.065(5) 0.089(5) 0.065(6) 0.020(5) -0.003(5) 0.003(4)
C20' 0.071(5) 0.082(5) 0.058(6) 0.012(5) -0.001(4) 0.004(4)
C21' 0.064(6) 0.069(6) 0.055(6) -0.001(5) 0.002(5) 0.009(5)
C22' 0.075(8) 0.048(7) 0.043(6) 0.001(5) -0.003(6) 0.022(6)

loop_
_atom_type_symbol
_atom_type_description
_atom_type_scat_dispersion_real
_atom_type_scat_dispersion_imag
_atom_type_scat_source
C C 0.0033 0.0016 'International Tables Vol C Tables 4.2.6.8 and 6.1.1.4'
H H 0.0000 0.0000 'International Tables Vol C Tables 4.2.6.8 and 6.1.1.4'
N N 0.0061 0.0033 'International Tables Vol C Tables 4.2.6.8 and 6.1.1.4'
P P 0.1023 0.0942 'International Tables Vol C Tables 4.2.6.8 and 6.1.1.4'
Fe Fe 0.3463 0.8444 'International Tables Vol C Tables 4.2.6.8 and 6.1.1.4'

loop_
_geom_angle_atom_site_label_1
_geom_angle_atom_site_label_2
_geom_angle_atom_site_label_3
_geom_angle
_geom_angle_site_symmetry_1
_geom_angle_site_symmetry_3
N1 Fe1 N3 100.00(9) . .
N1 Fe1 P1 155.87(7) . .
N3 Fe1 P1 104.13(6) . .
N1 Fe1 P2 88.00(2) . 6_556
N3 Fe1 P2 106.717(12) . 6_556
P1 Fe1 P2 85.117(13) . 6_556
N1 Fe1 P2 88.00(2) . .
N3 Fe1 P2 106.718(12) . .
P1 Fe1 P2 85.117(13) . .
P2 Fe1 P2 146.52(2) 6_556 .
N2 N1 Fe1 179.8(2) . .
N4 N3 Fe1 179.7(2) . .
C1 P1 C1 104.08(10) 6_556 .
C1 P1 C3 102.55(7) 6_556 .
C1 P1 C3 102.55(7) . .
C1 P1 Fe1 111.22(5) 6_556 .
C1 P1 Fe1 111.21(5) . .
C3 P1 Fe1 123.28(7) . .
C2 P2 C12 103.62(7) . .
C2 P2 C6 102.96(7) . .
C12 P2 C6 101.12(7) . .
C2 P2 Fe1 112.15(5) . .
C12 P2 Fe1 118.43(5) . .
C6 P2 Fe1 116.57(5) . .
C2 C1 P1 109.31(10) . .
C2 C1 H1A 109.8 . .
P1 C1 H1A 109.8 . .
C2 C1 H1B 109.8 . .
P1 C1 H1B 109.8 . .
H1A C1 H1B 108.3 . .
C1 C2 P2 109.32(10) . .
C1 C2 H2A 109.8 . .
P2 C2 H2A 109.8 . .
C1 C2 H2B 109.8 . .
P2 C2 H2B 109.8 . .
H2A C2 H2B 108.3 . .
C4 C3 C5 108.33(14) . .
C4 C3 C5 108.33(14) . 6_556
C5 C3 C5 109.2(2) . 6_556
C4 C3 P1 113.19(17) . .
C5 C3 P1 108.88(12) . .
C5 C3 P1 108.88(12) 6_556 .
C3 C4 H4A 112(2) . .
C3 C4 H4B 110.9(14) . .
H4A C4 H4B 108.3(17) . .
C3 C5 H5A 109.5 . .
C3 C5 H5B 109.5 . .
H5A C5 H5B 109.5 . .
C3 C5 H5C 109.5 . .
H5A C5 H5C 109.5 . .
H5B C5 H5C 109.5 . .
C7 C6 C11 108.22(14) . .
C7 C6 P2 110.38(11) . .
C11 C6 P2 117.44(12) . .
C7 C6 H6 106.8 . .
C11 C6 H6 106.8 . .
P2 C6 H6 106.8 . .
C8 C7 C6 111.55(17) . .
C8 C7 H7A 109.3 . .
C6 C7 H7A 109.3 . .
C8 C7 H7B 109.3 . .
C6 C7 H7B 109.3 . .
H7A C7 H7B 108.0 . .
C9 C8 C7 110.76(17) . .
C9 C8 H8A 109.5 . .
C7 C8 H8A 109.5 . .
C9 C8 H8B 109.5 . .
C7 C8 H8B 109.5 . .
H8A C8 H8B 108.1 . .
C8 C9 C10 111.06(17) . .
C8 C9 H9A 109.4 . .
C10 C9 H9A 109.4 . .
C8 C9 H9B 109.4 . .
C10 C9 H9B 109.4 . .
H9A C9 H9B 108.0 . .
C9 C10 C11 112.65(16) . .
C9 C10 H10A 109.1 . .
C11 C10 H10A 109.1 . .
C9 C10 H10B 109.1 . .
C11 C10 H10B 109.1 . .
H10A C10 H10B 107.8 . .
C10 C11 C6 110.84(15) . .
C10 C11 H11A 109.5 . .
C6 C11 H11A 109.5 . .
C10 C11 H11B 109.5 . .
C6 C11 H11B 109.5 . .
H11A C11 H11B 108.1 . .
C17 C12 C13 110.01(14) . .
C17 C12 P2 112.90(11) . .
C13 C12 P2 108.87(11) . .
C17 C12 H12 108.3 . .
C13 C12 H12 108.3 . .
P2 C12 H12 108.3 . .
C14 C13 C12 112.27(15) . .
C14 C13 H13A 109.2 . .
C12 C13 H13A 109.2 . .
C14 C13 H13B 109.2 . .
C12 C13 H13B 109.2 . .
H13A C13 H13B 107.9 . .
C15 C14 C13 110.84(17) . .
C15 C14 H14A 109.5 . .
C13 C14 H14A 109.5 . .
C15 C14 H14B 109.5 . .
C13 C14 H14B 109.5 . .
H14A C14 H14B 108.1 . .
C14 C15 C16 110.20(18) . .
C14 C15 H15A 109.6 . .
C16 C15 H15A 109.6 . .
C14 C15 H15B 109.6 . .
C16 C15 H15B 109.6 . .
H15A C15 H15B 108.1 . .
C15 C16 C17 111.10(16) . .
C15 C16 H16A 109.4 . .
C17 C16 H16A 109.4 . .
C15 C16 H16B 109.4 . .
C17 C16 H16B 109.4 . .
H16A C16 H16B 108.0 . .
C16 C17 C12 111.76(15) . .
C16 C17 H17A 109.3 . .
C12 C17 H17A 109.3 . .
C16 C17 H17B 109.3 . .
C12 C17 H17B 109.3 . .
H17A C17 H17B 107.9 . .
C19 C18 H18A 109.5 . .
C19 C18 H18B 109.5 . .
H18A C18 H18B 109.5 . .
C19 C18 H18C 109.5 . .
H18A C18 H18C 109.5 . .
H18B C18 H18C 109.5 . .
C18 C19 C20 105.6(14) . .
C18 C19 H19A 110.6 . .
C20 C19 H19A 110.6 . .
C18 C19 H19B 110.6 . .
C20 C19 H19B 110.6 . .
H19A C19 H19B 108.7 . .
C21 C20 C19 99.4(8) . .
C21 C20 H20A 111.9 . .
C19 C20 H20A 111.9 . .
C21 C20 H20B 111.9 . .
C19 C20 H20B 111.9 . .
H20A C20 H20B 109.6 . .
C22 C21 C20 115.5(13) . .
C22 C21 H21A 108.4 . .
C20 C21 H21A 108.4 . .
C22 C21 H21B 108.4 . .
C20 C21 H21B 108.4 . .
H21A C21 H21B 107.5 . .
C21 C22 H22A 109.5 . .
C21 C22 H22B 109.5 . .
H22A C22 H22B 109.5 . .
C21 C22 H22C 109.5 . .
H22A C22 H22C 109.5 . .
H22B C22 H22C 109.5 . .
C19' C18' H18D 109.5 . .
C19' C18' H18E 109.5 . .
H18D C18' H18E 109.5 . .
C19' C18' H18F 109.5 . .
H18D C18' H18F 109.5 . .
H18E C18' H18F 109.5 . .
C18' C19' C20' 109.5(14) . .
C18' C19' H19C 109.8 . .
C20' C19' H19C 109.8 . .
C18' C19' H19D 109.8 . .
C20' C19' H19D 109.8 . .
H19C C19' H19D 108.2 . .
C21' C20' C19' 95.1(12) . .
C21' C20' H20C 112.7 . .
C19' C20' H20C 112.7 . .
C21' C20' H20D 112.7 . .
C19' C20' H20D 112.7 . .
H20C C20' H20D 110.2 . .
C20' C21' C22' 95.9(15) . .
C20' C21' H21C 112.6 . .
C22' C21' H21C 112.6 . .
C20' C21' H21D 112.6 . .
C22' C21' H21D 112.6 . .
H21C C21' H21D 110.1 . .
C21' C22' H22D 109.5 . .
C21' C22' H22E 109.5 . .
H22D C22' H22E 109.5 . .
C21' C22' H22F 109.5 . .
H22D C22' H22F 109.5 . .
H22E C22' H22F 109.5 . .

loop_
_geom_bond_atom_site_label_1
_geom_bond_atom_site_label_2
_geom_bond_distance
_geom_bond_site_symmetry_2
Fe1 N1 1.808(2) .
Fe1 N3 1.834(2) .
Fe1 P1 2.1932(6) .
Fe1 P2 2.2203(4) 6_556
Fe1 P2 2.2203(4) .
N1 N2 1.128(3) .
N3 N4 1.118(3) .
P1 C1 1.8559(15) 6_556
P1 C1 1.8559(15) .
P1 C3 1.897(2) .
P2 C2 1.8552(16) .
P2 C12 1.8694(16) .
P2 C6 1.8721(16) .
C1 C2 1.538(2) .
C1 H1A 0.9900 .
C1 H1B 0.9900 .
C2 H2A 0.9900 .
C2 H2B 0.9900 .
C3 C4 1.526(3) .
C3 C5 1.528(2) .
C3 C5 1.528(2) 6_556
C4 H4A 0.95(3) .
C4 H4B 0.93(2) .
C5 H5A 0.9800 .
C5 H5B 0.9800 .
C5 H5C 0.9800 .
C6 C7 1.530(3) .
C6 C11 1.536(2) .
C6 H6 1.0000 .
C7 C8 1.528(3) .
C7 H7A 0.9900 .
C7 H7B 0.9900 .
C8 C9 1.514(3) .
C8 H8A 0.9900 .
C8 H8B 0.9900 .
C9 C10 1.522(3) .
C9 H9A 0.9900 .
C9 H9B 0.9900 .
C10 C11 1.533(3) .
C10 H10A 0.9900 .
C10 H10B 0.9900 .
C11 H11A 0.9900 .
C11 H11B 0.9900 .
C12 C17 1.532(2) .
C12 C13 1.539(2) .
C12 H12 1.0000 .
C13 C14 1.529(2) .
C13 H13A 0.9900 .
C13 H13B 0.9900 .
C14 C15 1.521(3) .
C14 H14A 0.9900 .
C14 H14B 0.9900 .
C15 C16 1.526(3) .
C15 H15A 0.9900 .
C15 H15B 0.9900 .
C16 C17 1.531(2) .
C16 H16A 0.9900 .
C16 H16B 0.9900 .
C17 H17A 0.9900 .
C17 H17B 0.9900 .
C18 C19 1.428(17) .
C18 H18A 0.9800 .
C18 H18B 0.9800 .
C18 H18C 0.9800 .
C19 C20 1.691(19) .
C19 H19A 0.9900 .
C19 H19B 0.9900 .
C20 C21 1.407(18) .
C20 H20A 0.9900 .
C20 H20B 0.9900 .
C21 C22 1.404(17) .
C21 H21A 0.9900 .
C21 H21B 0.9900 .
C22 H22A 0.9800 .
C22 H22B 0.9800 .
C22 H22C 0.9800 .
C18' C19' 1.46(2) .
C18' H18D 0.9800 .
C18' H18E 0.9800 .
C18' H18F 0.9800 .
C19' C20' 1.623(17) .
C19' H19C 0.9900 .
C19' H19D 0.9900 .
C20' C21' 1.47(2) .
C20' H20C 0.9900 .
C20' H20D 0.9900 .
C21' C22' 1.47(2) .
C21' H21C 0.9900 .
C21' H21D 0.9900 .
C22' H22D 0.9800 .
C22' H22E 0.9800 .
C22' H22F 0.9800 .
